data_2241438
loop_
_publ_author_name
'Clark, Wesley D.'
'Akurathi, Gopalakrishna'
'Valle, Henry U.'
'Hollis, T. Keith'

_publ_section_title
;
 Crystal structure of
 tris(dimethylamido-\k<i>N</i>)bis(dimethylamine-\k<i>N</i>)zirconium(IV)
 iodide
;
_journal_coeditor_code PK2563
_journal_issue 1
_journal_name_full 'Acta Crystallographica Section E'
_journal_page_first 73
_journal_page_last 75
_journal_paper_doi 10.1107/S2056989015023919
_journal_volume 72
_journal_year 2016
_chemical_formula_iupac '[Zr (C2 H6 N)3 (C2 H7 N)2] I'
_chemical_formula_moiety 'C10 H32 N5 Zr, I'
_chemical_formula_sum 'C10 H32 I N5 Zr'
_chemical_formula_weight 440.52
_chemical_name_systematic
;
Tris(dimethylamido-\k<i>N</i>)bis(dimethylamine-\k<i>N</i>)zirconium(IV) iodide
;
_space_group_crystal_system orthorhombic
_space_group_IT_number 61
_space_group_name_Hall '-P 2ac 2ab'
_space_group_name_H-M_alt 'P b c a'
_symmetry_space_group_name_Hall '-P 2ac 2ab'
_symmetry_space_group_name_H-M 'P b c a'
_atom_sites_solution_hydrogens geom
_audit_creation_method
;
Olex2 1.2
(compiled 2015.01.26 svn.r3150 for OlexSys, GUI svn.r4998)
;
_cell_angle_alpha 90
_cell_angle_beta 90
_cell_angle_gamma 90
_cell_formula_units_Z 8
_cell_length_a 14.2425(3)
_cell_length_b 15.4113(3)
_cell_length_c 16.8537(3)
_cell_measurement_reflns_used 9970
_cell_measurement_temperature 100(2)
_cell_measurement_theta_max 26.029
_cell_measurement_theta_min 2.292
_cell_volume 3699.31(12)
_computing_cell_refinement
;
SAINT (Bruker, 2013)
;
_computing_data_collection
;
APEX2 (Bruker, 2013)
;
_computing_data_reduction
;
SAINT (Bruker, 2013)
;
_computing_molecular_graphics
;
<i>OLEX2</i> (Dolomanov <i>et al.</i>, 2009) and Mercury
(Macrae <i>et al.</i>, 2006)
;
_computing_publication_material
;
publCIF (Westrip, 2010)
;
_computing_structure_refinement
;
SHELXL (Sheldrick, 2008)
;
_computing_structure_solution
;
SHELXS (Sheldrick, 2008)
;
_diffrn_ambient_temperature 100.01
_diffrn_measured_fraction_theta_full 0.997
_diffrn_measured_fraction_theta_max 0.995
_diffrn_measurement_device_type 'Bruker APEXII CCD'
_diffrn_measurement_method '\f and \w scans'
_diffrn_radiation_type MoK\a
_diffrn_radiation_wavelength 0.71073
_diffrn_reflns_av_R_equivalents 0.0265
_diffrn_reflns_limit_h_max 17
_diffrn_reflns_limit_h_min -17
_diffrn_reflns_limit_k_max 19
_diffrn_reflns_limit_k_min -18
_diffrn_reflns_limit_l_max 20
_diffrn_reflns_limit_l_min -18
_diffrn_reflns_number 29665
_diffrn_reflns_theta_full 25.242
_diffrn_reflns_theta_max 26.029
_diffrn_reflns_theta_min 2.292
_diffrn_standards_number 0
_exptl_absorpt_coefficient_mu 2.256
_exptl_absorpt_correction_T_max 0.7453
_exptl_absorpt_correction_T_min 0.6563
_exptl_absorpt_correction_type numerical
_exptl_absorpt_process_details
;
(SADABS; Bruker, 2014)
;
_exptl_crystal_colour colourless
_exptl_crystal_density_diffrn 1.582
_exptl_crystal_description tablet
_exptl_crystal_F_000 1760
_exptl_crystal_size_max 0.2
_exptl_crystal_size_mid 0.1
_exptl_crystal_size_min 0.1
_refine_diff_density_max 0.333
_refine_diff_density_min -0.339
_refine_ls_extinction_method none
_refine_ls_goodness_of_fit_ref 1.067
_refine_ls_hydrogen_treatment constr
_refine_ls_matrix_type full
_refine_ls_number_parameters 154
_refine_ls_number_reflns 3620
_refine_ls_number_restraints 0
_refine_ls_restrained_S_all 1.067
_refine_ls_R_factor_all 0.0173
_refine_ls_R_factor_gt 0.0146
_refine_ls_shift/su_max 0.002
_refine_ls_shift/su_mean 0.000
_refine_ls_structure_factor_coef Fsqd
_refine_ls_weighting_details 'w=1/[\s^2^(Fo^2^)+(0.0158P)^2^+1.6295P] where P=(Fo^2^+2Fc^2^)/3'
_refine_ls_weighting_scheme calc
_refine_ls_wR_factor_gt 0.0351
_refine_ls_wR_factor_ref 0.0363
_reflns_number_gt 3319
_reflns_number_total 3620
_reflns_threshold_expression 'I > 2\s(I)'
_cod_data_source_file pk2563sup1.cif
_cod_data_source_block I
_cod_depositor_comments
;Adding full bibliography for 2241438.cif.

 Adding full bibliography for 2241438.cif.
;
_cod_database_code 2241438
_cod_database_fobs_code 2241438
_shelx_space_group_comment
;
The symmetry employed for this shelxl refinement is uniquely defined
by the following loop, which should always be used as a source of
symmetry information in preference to the above space-group names.
They are only intended as comments.
;

loop_
_space_group_symop_operation_xyz
'x, y, z'
'-x+1/2, -y, z+1/2'
'-x, y+1/2, -z+1/2'
'x+1/2, -y+1/2, -z'
'-x, -y, -z'
'x-1/2, y, -z-1/2'
'x, -y-1/2, z-1/2'
'-x-1/2, y-1/2, z'

loop_
_atom_site_type_symbol
_atom_site_label
_atom_site_fract_x
_atom_site_fract_y
_atom_site_fract_z
_atom_site_U_iso_or_equiv
_atom_site_adp_type
_atom_site_calc_flag
_atom_site_occupancy
C C1 0.42535(13) 0.59533(12) 0.45204(11) 0.0250(4) Uani d 1
H H1A 0.4484 0.6453 0.4219 0.037 Uiso calc 1
H H1B 0.4754 0.5737 0.4867 0.037 Uiso calc 1
H H1C 0.4062 0.5494 0.4153 0.037 Uiso calc 1
C C2 0.30833(15) 0.54710(12) 0.54677(12) 0.0314(5) Uani d 1
H H2A 0.2545 0.5655 0.5788 0.047 Uiso calc 1
H H2B 0.2888 0.5010 0.5103 0.047 Uiso calc 1
H H2C 0.3580 0.5253 0.5817 0.047 Uiso calc 1
C C3 0.39168(13) 0.94138(11) 0.64365(11) 0.0208(4) Uani d 1
H H3A 0.3892 0.9531 0.5865 0.031 Uiso calc 1
H H3B 0.3277 0.9361 0.6644 0.031 Uiso calc 1
H H3C 0.4240 0.9892 0.6706 0.031 Uiso calc 1
C C4 0.44722(13) 0.84138(11) 0.74390(10) 0.0210(4) Uani d 1
H H4A 0.4814 0.7871 0.7531 0.031 Uiso calc 1
H H4B 0.4796 0.8891 0.7709 0.031 Uiso calc 1
H H4C 0.3833 0.8360 0.7648 0.031 Uiso calc 1
C C5 0.23350(14) 0.69989(13) 0.70093(11) 0.0279(4) Uani d 1
H H5A 0.2871 0.6622 0.7130 0.042 Uiso calc 1
H H5B 0.2214 0.7383 0.7461 0.042 Uiso calc 1
H H5C 0.1779 0.6642 0.6908 0.042 Uiso calc 1
C C6 0.17635(12) 0.80851(13) 0.61133(12) 0.0260(4) Uani d 1
H H6A 0.1921 0.8427 0.5642 0.039 Uiso calc 1
H H6B 0.1204 0.7735 0.6006 0.039 Uiso calc 1
H H6C 0.1639 0.8476 0.6560 0.039 Uiso calc 1
C C7 0.57938(12) 0.68391(12) 0.60513(11) 0.0222(4) Uani d 1
H H7A 0.5755 0.7251 0.5609 0.033 Uiso calc 1
H H7B 0.6177 0.7089 0.6477 0.033 Uiso calc 1
H H7C 0.6081 0.6298 0.5867 0.033 Uiso calc 1
C C8 0.48782(14) 0.60495(12) 0.70102(11) 0.0249(4) Uani d 1
H H8A 0.4239 0.5941 0.7200 0.037 Uiso calc 1
H H8B 0.5160 0.5503 0.6832 0.037 Uiso calc 1
H H8C 0.5256 0.6294 0.7442 0.037 Uiso calc 1
C C9 0.33176(13) 0.81902(12) 0.42983(11) 0.0235(4) Uani d 1
H H9A 0.2804 0.7826 0.4495 0.035 Uiso calc 1
H H9B 0.3103 0.8793 0.4258 0.035 Uiso calc 1
H H9C 0.3515 0.7984 0.3774 0.035 Uiso calc 1
C C10 0.48868(13) 0.86737(11) 0.45761(11) 0.0233(4) Uani d 1
H H10A 0.5408 0.8630 0.4954 0.035 Uiso calc 1
H H10B 0.5094 0.8471 0.4054 0.035 Uiso calc 1
H H10C 0.4683 0.9279 0.4537 0.035 Uiso calc 1
N N1 0.34417(10) 0.62186(9) 0.50068(8) 0.0166(3) Uani d 1
H H1 0.2932 0.6412 0.4639 0.020 Uiso calc 1
N N2 0.44334(10) 0.85934(9) 0.65782(8) 0.0153(3) Uani d 1
H H2 0.5094 0.8692 0.6399 0.018 Uiso calc 1
N N3 0.25455(10) 0.75170(9) 0.63104(8) 0.0180(3) Uani d 1
N N4 0.48491(10) 0.66602(9) 0.63514(8) 0.0162(3) Uani d 1
N N5 0.41111(10) 0.81422(9) 0.48479(8) 0.0159(3) Uani d 1
Zr Zr1 0.38438(2) 0.74109(2) 0.58304(2) 0.01200(5) Uani d 1
I I1 0.68609(2) 0.92790(2) 0.65905(2) 0.02035(4) Uani d 1

loop_
_atom_site_aniso_label
_atom_site_aniso_U_11
_atom_site_aniso_U_22
_atom_site_aniso_U_33
_atom_site_aniso_U_12
_atom_site_aniso_U_13
_atom_site_aniso_U_23
C1 0.0281(10) 0.0224(10) 0.0244(10) 0.0032(8) -0.0005(8) -0.0092(8)
C2 0.0509(14) 0.0178(9) 0.0256(11) -0.0139(9) -0.0001(9) 0.0003(8)
C3 0.0240(10) 0.0157(8) 0.0228(10) 0.0010(7) -0.0006(8) -0.0027(7)
C4 0.0258(10) 0.0226(9) 0.0146(9) -0.0021(7) -0.0008(7) -0.0024(7)
C5 0.0300(11) 0.0307(10) 0.0231(10) -0.0020(8) 0.0079(8) 0.0020(8)
C6 0.0211(10) 0.0283(10) 0.0287(11) -0.0001(8) -0.0007(8) -0.0021(8)
C7 0.0212(10) 0.0229(9) 0.0224(10) 0.0000(7) -0.0011(8) 0.0017(7)
C8 0.0322(11) 0.0215(9) 0.0211(10) 0.0050(8) -0.0011(8) 0.0070(8)
C9 0.0279(10) 0.0207(9) 0.0220(10) 0.0016(8) -0.0057(8) 0.0043(7)
C10 0.0255(10) 0.0208(9) 0.0236(10) -0.0017(7) 0.0052(8) 0.0063(7)
N1 0.0209(8) 0.0144(7) 0.0145(7) -0.0017(6) -0.0003(6) -0.0003(6)
N2 0.0166(7) 0.0154(7) 0.0138(7) -0.0006(6) 0.0009(6) -0.0006(5)
N3 0.0177(8) 0.0205(8) 0.0157(7) -0.0025(6) 0.0025(6) -0.0022(6)
N4 0.0202(8) 0.0147(7) 0.0136(7) 0.0011(6) -0.0014(6) 0.0021(6)
N5 0.0195(8) 0.0137(7) 0.0145(7) -0.0018(6) -0.0005(6) 0.0013(5)
Zr1 0.01412(9) 0.01104(8) 0.01085(9) -0.00094(6) 0.00062(6) 0.00062(6)
I1 0.01689(7) 0.02028(7) 0.02389(8) 0.00079(4) 0.00159(4) 0.00231(4)

loop_
_atom_type_symbol
_atom_type_description
_atom_type_scat_dispersion_real
_atom_type_scat_dispersion_imag
_atom_type_scat_source
C C 0.0033 0.0016 'International Tables Vol C Tables 4.2.6.8 and 6.1.1.4'
H H 0.0000 0.0000 'International Tables Vol C Tables 4.2.6.8 and 6.1.1.4'
N N 0.0061 0.0033 'International Tables Vol C Tables 4.2.6.8 and 6.1.1.4'
Zr Zr -2.9673 0.5597 'International Tables Vol C Tables 4.2.6.8 and 6.1.1.4'
I I -0.4742 1.8119 'International Tables Vol C Tables 4.2.6.8 and 6.1.1.4'

loop_
_geom_angle_atom_site_label_1
_geom_angle_atom_site_label_2
_geom_angle_atom_site_label_3
_geom_angle
H1A C1 H1B 109.5
H1A C1 H1C 109.5
H1B C1 H1C 109.5
N1 C1 H1A 109.5
N1 C1 H1B 109.5
N1 C1 H1C 109.5
H2A C2 H2B 109.5
H2A C2 H2C 109.5
H2B C2 H2C 109.5
N1 C2 H2A 109.5
N1 C2 H2B 109.5
N1 C2 H2C 109.5
H3A C3 H3B 109.5
H3A C3 H3C 109.5
H3B C3 H3C 109.5
N2 C3 H3A 109.5
N2 C3 H3B 109.5
N2 C3 H3C 109.5
H4A C4 H4B 109.5
H4A C4 H4C 109.5
H4B C4 H4C 109.5
N2 C4 H4A 109.5
N2 C4 H4B 109.5
N2 C4 H4C 109.5
H5A C5 H5B 109.5
H5A C5 H5C 109.5
H5B C5 H5C 109.5
N3 C5 H5A 109.5
N3 C5 H5B 109.5
N3 C5 H5C 109.5
H6A C6 H6B 109.5
H6A C6 H6C 109.5
H6B C6 H6C 109.5
N3 C6 H6A 109.5
N3 C6 H6B 109.5
N3 C6 H6C 109.5
H7A C7 H7B 109.5
H7A C7 H7C 109.5
H7B C7 H7C 109.5
N4 C7 H7A 109.5
N4 C7 H7B 109.5
N4 C7 H7C 109.5
H8A C8 H8B 109.5
H8A C8 H8C 109.5
H8B C8 H8C 109.5
N4 C8 H8A 109.5
N4 C8 H8B 109.5
N4 C8 H8C 109.5
H9A C9 H9B 109.5
H9A C9 H9C 109.5
H9B C9 H9C 109.5
N5 C9 H9A 109.5
N5 C9 H9B 109.5
N5 C9 H9C 109.5
H10A C10 H10B 109.5
H10A C10 H10C 109.5
H10B C10 H10C 109.5
N5 C10 H10A 109.5
N5 C10 H10B 109.5
N5 C10 H10C 109.5
C1 N1 C2 110.24(14)
C1 N1 H1 107.9
C1 N1 Zr1 110.52(10)
C2 N1 H1 107.9
C2 N1 Zr1 112.27(11)
Zr1 N1 H1 107.9
C3 N2 H2 106.8
C3 N2 Zr1 113.23(10)
C4 N2 C3 109.66(13)
C4 N2 H2 106.8
C4 N2 Zr1 113.04(10)
Zr1 N2 H2 106.8
C5 N3 C6 110.95(14)
C5 N3 Zr1 117.87(12)
C6 N3 Zr1 131.02(12)
C7 N4 Zr1 112.94(10)
C8 N4 C7 111.04(14)
C8 N4 Zr1 135.64(12)
C9 N5 Zr1 113.45(11)
C10 N5 C9 111.11(14)
C10 N5 Zr1 135.34(11)
N2 Zr1 N1 172.83(5)
N3 Zr1 N1 94.35(5)
N3 Zr1 N2 92.81(5)
N3 Zr1 N4 120.99(6)
N3 Zr1 N5 116.76(6)
N4 Zr1 N1 88.97(5)
N4 Zr1 N2 87.62(5)
N5 Zr1 N1 89.88(5)
N5 Zr1 N2 86.60(5)
N5 Zr1 N4 122.15(6)

loop_
_geom_bond_atom_site_label_1
_geom_bond_atom_site_label_2
_geom_bond_distance
C1 H1A 0.9800
C1 H1B 0.9800
C1 H1C 0.9800
C1 N1 1.475(2)
C2 H2A 0.9800
C2 H2B 0.9800
C2 H2C 0.9800
C2 N1 1.480(2)
C3 H3A 0.9800
C3 H3B 0.9800
C3 H3C 0.9800
C3 N2 1.482(2)
C4 H4A 0.9800
C4 H4B 0.9800
C4 H4C 0.9800
C4 N2 1.478(2)
C5 H5A 0.9800
C5 H5B 0.9800
C5 H5C 0.9800
C5 N3 1.454(2)
C6 H6A 0.9800
C6 H6B 0.9800
C6 H6C 0.9800
C6 N3 1.455(2)
C7 H7A 0.9800
C7 H7B 0.9800
C7 H7C 0.9800
C7 N4 1.464(2)
C8 H8A 0.9800
C8 H8B 0.9800
C8 H8C 0.9800
C8 N4 1.456(2)
C9 H9A 0.9800
C9 H9B 0.9800
C9 H9C 0.9800
C9 N5 1.463(2)
C10 H10A 0.9800
C10 H10B 0.9800
C10 H10C 0.9800
C10 N5 1.450(2)
N1 H1 1.0000
N1 Zr1 2.3730(13)
N2 H2 1.0000
N2 Zr1 2.3695(14)
N3 Zr1 2.0249(14)
N4 Zr1 2.0393(14)
N5 Zr1 2.0389(14)

loop_
_geom_hbond_atom_site_label_D
_geom_hbond_atom_site_label_H
_geom_hbond_atom_site_label_A
_geom_hbond_site_symmetry_A
_geom_hbond_distance_DH
_geom_hbond_distance_HA
_geom_hbond_distance_DA
_geom_hbond_angle_DHA
N1 H1 I1 4_466 1.00 2.78 3.5922(14) 138
N2 H2 I1 . 1.00 2.69 3.6153(15) 138
